data_7011256
loop_
_publ_author_name
'Guo Dong'
'Duan Chun-ying'
'Fang Chen-jie'
'Meng Qing-jin'

_publ_section_title
;
 Synthesis and crystal structure of a triangular nickel(II) complex
 with the shortest imine-based rigid ligand
;
_journal_issue 6
_journal_name_full 'J. Chem. Soc., Dalton Trans.'
_journal_page_first 834
_journal_page_last 836
_journal_paper_doi 10.1039/b109526a
_journal_year 2002
_chemical_formula_sum 'C40 H36 B4 F16 N14 Ni2'
_chemical_formula_weight 1177.49
_chemical_name_systematic
; 
? 
;
_space_group_IT_number 14
_symmetry_cell_setting monoclinic
_symmetry_space_group_name_Hall '-P 2ybc'
_symmetry_space_group_name_H-M 'P 1 21/c 1'
_atom_sites_solution_hydrogens geom
_atom_sites_solution_primary direct
_atom_sites_solution_secondary difmap
_audit_creation_method SHELXL-97
_cell_angle_alpha 90.00
_cell_angle_beta 96.880(3)
_cell_angle_gamma 90.00
_cell_formula_units_Z 4
_cell_length_a 13.177(2)
_cell_length_b 20.579(3)
_cell_length_c 20.410(3)
_cell_measurement_reflns_used 1451
_cell_measurement_temperature 293(2)
_cell_measurement_theta_max 20.43
_cell_measurement_theta_min 2.57
_cell_volume 5494.7(14)
_computing_cell_refinement 'Bruker SMART'
_computing_data_collection 'Bruker SMART'
_computing_data_reduction 'Bruker SAINT'
_computing_molecular_graphics 'Bruker SHELXTL'
_computing_publication_material 'Bruker SHELXTL'
_computing_structure_refinement 'Bruker SHELXTL'
_computing_structure_solution 'Bruker SHELXTL'
_diffrn_ambient_temperature 293(2)
_diffrn_measured_fraction_theta_full 0.996
_diffrn_measured_fraction_theta_max 0.996
_diffrn_measurement_device_type 'CCD area detector'
_diffrn_measurement_method 'phi and omega scans'
_diffrn_radiation_monochromator graphite
_diffrn_radiation_source 'fine-focus sealed tube'
_diffrn_radiation_type MoK\a
_diffrn_radiation_wavelength 0.71073
_diffrn_reflns_av_R_equivalents 0.0790
_diffrn_reflns_av_sigmaI/netI 0.0802
_diffrn_reflns_limit_h_max 15
_diffrn_reflns_limit_h_min -15
_diffrn_reflns_limit_k_max 24
_diffrn_reflns_limit_k_min -24
_diffrn_reflns_limit_l_max 16
_diffrn_reflns_limit_l_min -24
_diffrn_reflns_number 27961
_diffrn_reflns_theta_full 25.00
_diffrn_reflns_theta_max 25.00
_diffrn_reflns_theta_min 1.84
_exptl_absorpt_coefficient_mu 0.782
_exptl_absorpt_correction_type none
_exptl_crystal_colour orange
_exptl_crystal_density_diffrn 1.423
_exptl_crystal_density_method 'not measured'
_exptl_crystal_description block
_exptl_crystal_F_000 2376
_exptl_crystal_size_max 0.25
_exptl_crystal_size_mid 0.20
_exptl_crystal_size_min 0.20
_refine_diff_density_max 1.060
_refine_diff_density_min -0.473
_refine_diff_density_rms 0.099
_refine_ls_extinction_method none
_refine_ls_goodness_of_fit_ref 1.078
_refine_ls_hydrogen_treatment 'riding model'
_refine_ls_matrix_type full
_refine_ls_number_parameters 842
_refine_ls_number_reflns 9648
_refine_ls_number_restraints 560
_refine_ls_restrained_S_all 1.240
_refine_ls_R_factor_all 0.1019
_refine_ls_R_factor_gt 0.0671
_refine_ls_shift/su_max 0.015
_refine_ls_shift/su_mean 0.000
_refine_ls_structure_factor_coef Fsqd
_refine_ls_weighting_details 'calc w=1/[\s^2^(Fo^2^)+(0.0974P)^2^+0.0000P] where P=(Fo^2^+2Fc^2^)/3'
_refine_ls_weighting_scheme calc
_refine_ls_wR_factor_gt 0.1815
_refine_ls_wR_factor_ref 0.1937
_reflns_number_gt 5889
_reflns_number_total 9648
_reflns_threshold_expression >2sigma(I)
_cod_data_source_file b109526a.txt
_cod_data_source_block '[Ni2L3(BF4)4]'
_cod_depositor_comments
;
The following automatic conversions were performed:
'_symmetry_cell_setting' value 'Monoclinic' changed to 'monoclinic'
according to '/home/saulius/struct/CIF-dictionaries/cif_core.dic'
dictionary named 'cif_core.dic' version 2.4.1 from 2010-06-29.

Automatic conversion script
Id: cif_fix_enum 1527 2010-12-29 10:47:43Z saulius 
;
_cod_original_cell_volume 5494.6(16)
_cod_original_sg_symbol_H-M 'P21/c  '
_cod_database_code 7011256

loop_
_symmetry_equiv_pos_as_xyz
'x, y, z'
'-x, y+1/2, -z+1/2'
'-x, -y, -z'
'x, -y-1/2, z-1/2'

loop_
_atom_site_label
_atom_site_type_symbol
_atom_site_fract_x
_atom_site_fract_y
_atom_site_fract_z
_atom_site_U_iso_or_equiv
_atom_site_adp_type
_atom_site_occupancy
_atom_site_symmetry_multiplicity
_atom_site_calc_flag
_atom_site_refinement_flags
_atom_site_disorder_assembly
_atom_site_disorder_group
Ni1 Ni 0.72174(5) 0.37280(3) 0.26241(3) 0.04432(18) Uani 1 1 d . . .
Ni2 Ni 0.77450(5) 0.19264(3) 0.25492(3) 0.04312(18) Uani 1 1 d . . .
N1 N 0.7139(3) 0.42972(18) 0.1769(2) 0.0467(10) Uani 1 1 d . . .
N2 N 0.8252(3) 0.32824(18) 0.20760(19) 0.0421(10) Uani 1 1 d . . .
N3 N 0.8660(3) 0.26693(17) 0.22586(18) 0.0407(10) Uani 1 1 d . . .
N4 N 0.9223(3) 0.1571(2) 0.2810(2) 0.0494(11) Uani 1 1 d . . .
N5 N 0.8194(3) 0.43419(19) 0.3206(2) 0.0506(11) Uani 1 1 d . . .
N6 N 0.7769(3) 0.3139(2) 0.3417(2) 0.0508(11) Uani 1 1 d . . .
N7 N 0.7600(3) 0.24697(19) 0.3397(2) 0.0487(11) Uani 1 1 d . . .
N8 N 0.7036(3) 0.1269(2) 0.3129(2) 0.0510(11) Uani 1 1 d . . .
N9 N 0.5882(3) 0.4067(2) 0.2954(2) 0.0553(12) Uani 1 1 d . . .
N10 N 0.6167(3) 0.30093(18) 0.2302(2) 0.0457(10) Uani 1 1 d . . .
N11 N 0.6494(3) 0.24189(18) 0.2068(2) 0.0441(10) Uani 1 1 d . . .
N12 N 0.7436(3) 0.14094(19) 0.1662(2) 0.0488(11) Uani 1 1 d . . .
C1 C 0.6566(4) 0.4819(3) 0.1624(3) 0.0558(14) Uiso 1 1 d . . .
H1A H 0.6108 0.4942 0.1914 0.067 Uiso 1 1 calc R . .
C2 C 0.6615(5) 0.5187(3) 0.1068(3) 0.0647(16) Uani 1 1 d . . .
H2A H 0.6211 0.5556 0.0989 0.078 Uiso 1 1 calc R . .
C3 C 0.7253(5) 0.5003(3) 0.0647(3) 0.0745(19) Uani 1 1 d . . .
H3A H 0.7292 0.5241 0.0264 0.089 Uiso 1 1 calc R . .
C4 C 0.7866(5) 0.4453(3) 0.0777(3) 0.0671(17) Uani 1 1 d . . .
H4A H 0.8319 0.4320 0.0488 0.081 Uiso 1 1 calc R . .
C5 C 0.7775(4) 0.4119(2) 0.1348(2) 0.0484(13) Uani 1 1 d . . .
C6 C 0.8341(4) 0.3520(2) 0.1513(3) 0.0489(13) Uani 1 1 d . . .
H6A H 0.8743 0.3325 0.1223 0.059 Uiso 1 1 calc R . .
C7 C 0.9616(4) 0.2592(2) 0.2375(2) 0.0505(13) Uani 1 1 d . . .
H7A H 1.0071 0.2917 0.2287 0.061 Uiso 1 1 calc R . .
C8 C 0.9967(4) 0.1971(2) 0.2652(3) 0.0503(13) Uani 1 1 d . . .
C9 C 1.0987(4) 0.1818(3) 0.2780(3) 0.0672(17) Uani 1 1 d . . .
H9A H 1.1483 0.2106 0.2670 0.081 Uiso 1 1 calc R . .
C10 C 1.1258(5) 0.1237(3) 0.3071(3) 0.079(2) Uani 1 1 d . . .
H10A H 1.1944 0.1121 0.3154 0.095 Uiso 1 1 calc R . .
C11 C 1.0526(5) 0.0830(3) 0.3240(3) 0.079(2) Uani 1 1 d . . .
H11A H 1.0703 0.0440 0.3454 0.095 Uiso 1 1 calc R . .
C12 C 0.9501(5) 0.1006(3) 0.3088(3) 0.0675(17) Uani 1 1 d . . .
H12A H 0.8997 0.0717 0.3185 0.081 Uiso 1 1 calc R . .
C13 C 0.8362(5) 0.4965(3) 0.3107(3) 0.0650(16) Uani 1 1 d . . .
H13A H 0.8042 0.5159 0.2725 0.078 Uiso 1 1 calc R . .
C14 C 0.8992(6) 0.5343(3) 0.3547(3) 0.087(2) Uani 1 1 d . . .
H14A H 0.9089 0.5782 0.3464 0.104 Uiso 1 1 calc R . .
C15 C 0.9465(7) 0.5058(4) 0.4101(4) 0.117(3) Uani 1 1 d . . .
H15A H 0.9904 0.5296 0.4401 0.141 Uiso 1 1 calc R . .
C16 C 0.9288(7) 0.4425(3) 0.4209(4) 0.118(3) Uani 1 1 d . . .
H16A H 0.9597 0.4225 0.4590 0.142 Uiso 1 1 calc R . .
C17 C 0.8650(5) 0.4076(3) 0.3758(3) 0.0696(17) Uani 1 1 d . . .
C18 C 0.8428(5) 0.3380(3) 0.3832(3) 0.0681(17) Uani 1 1 d . . .
H18A H 0.8766 0.3134 0.4173 0.082 Uiso 1 1 calc R . .
C19 C 0.7154(4) 0.2191(3) 0.3844(3) 0.0599(15) Uani 1 1 d . . .
H19A H 0.7019 0.2410 0.4223 0.072 Uiso 1 1 calc R . .
C20 C 0.6864(4) 0.1509(3) 0.3730(3) 0.0568(15) Uani 1 1 d . . .
C21 C 0.6423(5) 0.1138(3) 0.4177(3) 0.0743(18) Uani 1 1 d . . .
H21A H 0.6306 0.1315 0.4581 0.089 Uiso 1 1 calc R . .
C22 C 0.6160(4) 0.0516(3) 0.4029(3) 0.0745(19) Uani 1 1 d . . .
H22A H 0.5860 0.0260 0.4329 0.089 Uiso 1 1 calc R . .
C23 C 0.6344(4) 0.0266(3) 0.3427(3) 0.0745(19) Uani 1 1 d . . .
H23A H 0.6176 -0.0162 0.3316 0.089 Uiso 1 1 calc R . .
C24 C 0.6778(4) 0.0661(3) 0.2995(3) 0.0608(15) Uani 1 1 d . . .
H24A H 0.6895 0.0490 0.2589 0.073 Uiso 1 1 calc R . .
C25 C 0.5740(5) 0.4597(3) 0.3304(3) 0.0754(18) Uani 1 1 d . . .
H25A H 0.6300 0.4861 0.3437 0.091 Uiso 1 1 calc R . .
C26 C 0.4804(5) 0.4772(3) 0.3480(4) 0.091(2) Uani 1 1 d . . .
H26A H 0.4738 0.5144 0.3730 0.110 Uiso 1 1 calc R . .
C27 C 0.3973(5) 0.4394(4) 0.3283(4) 0.099(2) Uani 1 1 d . . .
H27A H 0.3336 0.4502 0.3404 0.119 Uiso 1 1 calc R . .
C28 C 0.4085(5) 0.3846(3) 0.2901(4) 0.081(2) Uani 1 1 d . . .
H28A H 0.3525 0.3589 0.2751 0.097 Uiso 1 1 calc R . .
C29 C 0.5042(4) 0.3695(3) 0.2753(3) 0.0591(15) Uani 1 1 d . . .
C30 C 0.5262(4) 0.3094(2) 0.2410(3) 0.0552(14) Uani 1 1 d . . .
H30A H 0.4754 0.2791 0.2280 0.066 Uiso 1 1 calc R . .
C31 C 0.6174(4) 0.2227(2) 0.1492(3) 0.0553(15) Uani 1 1 d . . .
H31A H 0.5663 0.2449 0.1228 0.066 Uiso 1 1 calc R . .
C32 C 0.6642(4) 0.1641(2) 0.1259(3) 0.0511(13) Uani 1 1 d . . .
C33 C 0.6287(5) 0.1364(3) 0.0663(3) 0.0707(18) Uani 1 1 d . . .
H33A H 0.5739 0.1543 0.0393 0.085 Uiso 1 1 calc R . .
C34 C 0.6768(5) 0.0820(3) 0.0481(3) 0.082(2) Uani 1 1 d . . .
H34A H 0.6546 0.0615 0.0084 0.099 Uiso 1 1 calc R . .
C35 C 0.7573(5) 0.0577(3) 0.0885(3) 0.0740(18) Uani 1 1 d . . .
H35A H 0.7903 0.0203 0.0765 0.089 Uiso 1 1 calc R . .
C36 C 0.7896(4) 0.0883(3) 0.1467(3) 0.0621(16) Uani 1 1 d . . .
H36A H 0.8457 0.0717 0.1734 0.075 Uiso 1 1 calc R . .
B2 B 0.6065(4) 0.6467(2) 0.2613(3) 0.100(3) Uani 1 1 d DU . .
F21' F 0.6662(8) 0.6969(4) 0.2834(6) 0.123(6) Uani 0.288(6) 1 d PDU A 1
F22' F 0.5622(9) 0.6216(6) 0.3119(5) 0.148(5) Uani 0.288(6) 1 d PDU A 1
F23' F 0.6593(9) 0.6021(5) 0.2341(6) 0.143(5) Uani 0.288(6) 1 d PDU A 1
F24' F 0.5298(8) 0.6703(6) 0.2172(6) 0.127(5) Uani 0.288(6) 1 d PDU A 1
F21 F 0.6530(5) 0.7050(3) 0.2577(4) 0.118(3) Uani 0.712(6) 1 d PDU A 2
F22 F 0.6783(5) 0.6008(3) 0.2808(4) 0.121(2) Uani 0.712(6) 1 d PDU A 2
F23 F 0.5364(5) 0.6495(4) 0.3029(4) 0.160(3) Uani 0.712(6) 1 d PDU A 2
F24 F 0.5650(7) 0.6311(4) 0.2000(4) 0.177(4) Uani 0.712(6) 1 d PDU A 2
B1 B 0.5338(4) 0.6370(2) -0.0633(3) 0.102(3) Uani 1 1 d DU . .
F11 F 0.5457(4) 0.6147(2) -0.1236(2) 0.147(2) Uani 1 1 d DU B .
F12 F 0.4300(4) 0.6490(3) -0.0634(3) 0.115(2) Uani 0.795(5) 1 d PDU B 1
F13 F 0.5745(4) 0.6985(2) -0.0622(3) 0.131(2) Uani 0.795(5) 1 d PDU B 1
F14 F 0.5670(6) 0.5985(3) -0.0152(3) 0.168(3) Uani 0.795(5) 1 d PDU B 1
F12' F 0.4910(10) 0.5866(5) -0.0313(5) 0.129(6) Uani 0.205(5) 1 d PDU B 2
F13' F 0.6301(7) 0.6449(7) -0.0294(6) 0.146(6) Uani 0.205(5) 1 d PDU B 2
F14' F 0.4802(11) 0.6897(5) -0.0603(6) 0.138(6) Uani 0.205(5) 1 d PDU B 2
B4 B 0.9594(5) 0.2901(3) 0.5587(3) 0.119(3) Uani 1 1 d DU . .
F41 F 0.8612(4) 0.2744(3) 0.5474(3) 0.190(3) Uani 1 1 d DU C .
F42 F 1.0062(8) 0.2361(4) 0.5841(5) 0.144(4) Uani 0.537(6) 1 d PDU C 1
F43 F 1.0088(7) 0.3166(5) 0.5137(4) 0.140(4) Uani 0.537(6) 1 d PDU C 1
F44 F 0.9705(8) 0.3303(5) 0.6126(4) 0.164(4) Uani 0.537(6) 1 d PDU C 1
F42' F 1.0075(9) 0.2654(6) 0.6115(4) 0.146(4) Uani 0.463(6) 1 d PDU C 2
F43' F 0.9591(10) 0.3534(3) 0.5530(6) 0.150(4) Uani 0.463(6) 1 d PDU C 2
F44' F 1.0000(9) 0.2660(6) 0.5054(4) 0.154(4) Uani 0.463(6) 1 d PDU C 2
B3 B 0.8880(5) -0.0880(3) 0.2293(3) 0.211(4) Uani 1 1 d DU . .
F31 F 0.8449(5) -0.1473(3) 0.2357(5) 0.180(3) Uani 0.746(6) 1 d PDU D 1
F32 F 0.8322(5) -0.0403(3) 0.2577(5) 0.184(4) Uani 0.746(6) 1 d PDU D 1
F33 F 0.9851(5) -0.0855(4) 0.2589(5) 0.221(4) Uani 0.746(6) 1 d PDU D 1
F34 F 0.8804(8) -0.0709(5) 0.1640(4) 0.258(4) Uani 0.746(6) 1 d PDU D 1
F31' F 0.8116(9) -0.1325(7) 0.2309(12) 0.192(7) Uani 0.254(6) 1 d PDU D 2
F32' F 0.9567(12) -0.1167(9) 0.1915(9) 0.235(7) Uani 0.254(6) 1 d PDU D 2
F33' F 0.9390(15) -0.0818(11) 0.2920(6) 0.242(8) Uani 0.254(6) 1 d PDU D 2
F34' F 0.8587(16) -0.0301(6) 0.2031(11) 0.227(7) Uani 0.254(6) 1 d PDU D 2
N14 N 0.5175(7) 0.2920(4) 0.4217(4) 0.140(3) Uani 1 1 d . . .
C39 C 0.4403(9) 0.2691(6) 0.4129(5) 0.134(4) Uani 1 1 d . . .
C40 C 0.3432(9) 0.2436(6) 0.4008(5) 0.171(5) Uani 1 1 d . . .
H40A H 0.3399 0.2144 0.3639 0.257 Uiso 1 1 calc R . .
H40B H 0.2950 0.2782 0.3910 0.257 Uiso 1 1 calc R . .
H40C H 0.3272 0.2205 0.4391 0.257 Uiso 1 1 calc R . .
N13 N 0.3271(14) 0.4365(6) 0.5324(6) 0.163(6) Uani 0.586(6) 1 d PU E 1
C37 C 0.3032(14) 0.3906(7) 0.5423(6) 0.113(4) Uani 0.586(6) 1 d PU E 1
C38 C 0.2629(11) 0.3297(6) 0.5618(6) 0.105(4) Uani 0.586(6) 1 d PU E 1
H38A H 0.2050 0.3178 0.5310 0.158 Uiso 0.586(6) 1 calc PR E 1
H38B H 0.2422 0.3338 0.6051 0.158 Uiso 0.586(6) 1 calc PR E 1
H38C H 0.3146 0.2968 0.5622 0.158 Uiso 0.586(6) 1 calc PR E 1
C37' C 0.129(2) 0.109(2) 0.5594(18) 0.261(12) Uani 0.414(6) 1 d PU E 2
C38' C 0.170(2) 0.120(2) 0.6024(15) 0.252(12) Uani 0.414(6) 1 d PU E 2
H38D H 0.1503 0.0915 0.6362 0.378 Uiso 0.414(6) 1 calc PR E 2
H38E H 0.1562 0.1641 0.6135 0.378 Uiso 0.414(6) 1 calc PR E 2
H38F H 0.2411 0.1146 0.5988 0.378 Uiso 0.414(6) 1 calc PR E 2
N13' N 0.1081(13) 0.0190(16) 0.5687(9) 0.203(13) Uani 0.414(6) 1 d P E 2

loop_
_atom_site_aniso_label
_atom_site_aniso_U_11
_atom_site_aniso_U_22
_atom_site_aniso_U_33
_atom_site_aniso_U_23
_atom_site_aniso_U_13
_atom_site_aniso_U_12
Ni1 0.0456(4) 0.0351(3) 0.0519(4) 0.0034(3) 0.0041(3) 0.0035(3)
Ni2 0.0435(4) 0.0344(3) 0.0512(4) 0.0063(3) 0.0047(3) 0.0035(3)
N1 0.047(2) 0.034(2) 0.056(3) 0.0066(19) -0.006(2) 0.0009(19)
N2 0.041(2) 0.035(2) 0.050(2) 0.0031(18) 0.0012(18) -0.0013(18)
N3 0.040(2) 0.031(2) 0.051(2) 0.0010(17) 0.0050(18) 0.0019(18)
N4 0.047(2) 0.040(2) 0.059(3) 0.008(2) 0.002(2) 0.010(2)
N5 0.061(3) 0.037(2) 0.054(3) -0.0025(19) 0.005(2) -0.001(2)
N6 0.062(3) 0.042(2) 0.048(2) 0.000(2) 0.004(2) 0.005(2)
N7 0.056(3) 0.039(2) 0.052(2) 0.0071(19) 0.007(2) 0.0076(19)
N8 0.046(2) 0.045(3) 0.063(3) 0.013(2) 0.008(2) 0.001(2)
N9 0.054(3) 0.040(2) 0.074(3) 0.002(2) 0.018(2) 0.008(2)
N10 0.042(2) 0.034(2) 0.060(3) 0.0077(19) 0.0021(19) 0.0046(18)
N11 0.041(2) 0.031(2) 0.060(3) 0.0036(19) 0.0022(19) 0.0004(18)
N12 0.055(3) 0.038(2) 0.055(3) 0.0014(19) 0.010(2) -0.004(2)
C2 0.071(4) 0.044(3) 0.074(4) 0.014(3) -0.012(3) -0.002(3)
C3 0.089(4) 0.059(4) 0.069(4) 0.026(3) -0.015(4) -0.012(3)
C4 0.085(4) 0.058(4) 0.057(3) 0.014(3) 0.003(3) -0.005(3)
C5 0.055(3) 0.044(3) 0.044(3) 0.003(2) -0.004(2) -0.007(2)
C6 0.056(3) 0.039(3) 0.052(3) 0.001(2) 0.010(2) -0.001(2)
C7 0.051(3) 0.040(3) 0.061(3) 0.002(2) 0.007(3) -0.005(2)
C8 0.047(3) 0.045(3) 0.057(3) -0.006(2) -0.001(2) 0.005(3)
C9 0.043(3) 0.060(4) 0.097(5) 0.001(3) 0.000(3) 0.006(3)
C10 0.052(3) 0.075(5) 0.107(5) 0.004(4) 0.000(3) 0.020(3)
C11 0.071(4) 0.063(4) 0.101(5) 0.011(4) -0.004(4) 0.030(3)
C12 0.068(4) 0.050(3) 0.083(4) 0.011(3) 0.004(3) 0.010(3)
C13 0.076(4) 0.052(4) 0.064(4) -0.007(3) 0.000(3) -0.002(3)
C14 0.120(6) 0.050(4) 0.087(5) -0.014(3) -0.003(4) -0.012(4)
C15 0.169(8) 0.082(5) 0.087(5) -0.008(4) -0.041(5) -0.039(5)
C16 0.195(8) 0.061(5) 0.081(5) -0.003(4) -0.055(5) -0.016(5)
C17 0.099(5) 0.048(3) 0.057(4) -0.006(3) -0.010(3) -0.002(3)
C18 0.105(5) 0.050(3) 0.046(3) 0.001(3) -0.006(3) 0.013(3)
C19 0.068(4) 0.057(4) 0.056(3) 0.006(3) 0.009(3) 0.012(3)
C20 0.055(3) 0.055(3) 0.061(3) 0.017(3) 0.011(3) 0.005(3)
C21 0.072(4) 0.084(5) 0.069(4) 0.030(3) 0.019(3) -0.003(3)
C22 0.067(4) 0.063(4) 0.094(5) 0.036(3) 0.016(3) -0.007(3)
C23 0.064(4) 0.060(4) 0.099(5) 0.029(4) 0.007(4) -0.008(3)
C24 0.065(3) 0.039(3) 0.080(4) 0.014(3) 0.015(3) -0.001(3)
C25 0.078(4) 0.054(4) 0.097(5) -0.006(3) 0.021(4) 0.013(3)
C26 0.093(5) 0.065(4) 0.123(6) -0.011(4) 0.041(4) 0.019(4)
C27 0.073(4) 0.086(5) 0.147(7) 0.008(5) 0.043(5) 0.029(4)
C28 0.057(4) 0.058(4) 0.132(6) 0.002(4) 0.025(4) 0.012(3)
C29 0.048(3) 0.052(3) 0.079(4) 0.012(3) 0.015(3) 0.009(3)
C30 0.045(3) 0.040(3) 0.080(4) 0.007(3) 0.005(3) 0.001(2)
C31 0.054(3) 0.046(3) 0.062(4) 0.012(3) -0.008(3) -0.002(3)
C32 0.055(3) 0.040(3) 0.057(3) 0.003(2) 0.002(3) -0.005(3)
C33 0.078(4) 0.069(4) 0.063(4) -0.008(3) -0.002(3) -0.004(3)
C34 0.104(5) 0.073(4) 0.069(4) -0.024(3) 0.010(4) -0.019(4)
C35 0.092(5) 0.052(4) 0.082(4) -0.019(3) 0.028(4) -0.008(3)
C36 0.067(4) 0.043(3) 0.078(4) -0.001(3) 0.019(3) -0.001(3)
B2 0.102(5) 0.077(5) 0.119(6) -0.009(5) 0.004(5) 0.018(5)
F21' 0.142(11) 0.090(9) 0.121(11) 0.004(8) -0.047(9) -0.010(9)
F22' 0.135(10) 0.142(10) 0.173(10) 0.048(9) 0.043(9) 0.053(9)
F23' 0.150(10) 0.117(9) 0.165(11) -0.053(9) 0.021(9) 0.037(9)
F24' 0.110(9) 0.103(9) 0.160(10) -0.016(9) -0.012(8) 0.025(8)
F21 0.117(5) 0.082(4) 0.150(6) 0.003(4) -0.010(4) 0.006(4)
F22 0.113(4) 0.101(4) 0.151(6) -0.007(4) 0.022(4) 0.052(4)
F23 0.132(5) 0.155(6) 0.207(7) 0.027(5) 0.078(5) 0.081(5)
F24 0.186(7) 0.154(7) 0.177(7) -0.024(6) -0.038(6) -0.011(6)
B1 0.117(6) 0.093(5) 0.096(5) 0.016(5) 0.006(5) 0.025(5)
F11 0.197(5) 0.154(4) 0.091(3) -0.010(3) 0.022(3) 0.068(4)
F12 0.113(4) 0.107(4) 0.129(4) 0.028(3) 0.030(3) 0.001(3)
F13 0.128(5) 0.081(4) 0.171(5) 0.015(4) -0.039(4) -0.018(3)
F14 0.215(7) 0.171(5) 0.110(4) 0.076(4) -0.008(4) 0.084(5)
F12' 0.135(11) 0.131(11) 0.123(10) 0.041(10) 0.016(10) 0.021(10)
F13' 0.149(11) 0.146(11) 0.137(11) 0.029(10) -0.009(10) 0.003(11)
F14' 0.137(11) 0.111(11) 0.168(11) 0.008(11) 0.023(11) 0.019(11)
B4 0.141(6) 0.122(6) 0.099(5) 0.022(5) 0.041(5) 0.023(6)
F41 0.133(4) 0.228(7) 0.207(6) 0.004(5) 0.009(4) -0.012(5)
F42 0.174(8) 0.115(7) 0.150(8) 0.052(6) 0.044(7) 0.050(6)
F43 0.161(7) 0.151(8) 0.111(6) 0.071(6) 0.030(5) 0.007(7)
F44 0.201(8) 0.148(8) 0.145(8) -0.005(7) 0.026(7) -0.002(7)
F42' 0.196(9) 0.167(9) 0.077(6) 0.058(7) 0.023(6) 0.041(8)
F43' 0.208(9) 0.083(6) 0.164(9) 0.030(6) 0.042(8) 0.003(7)
F44' 0.195(9) 0.147(9) 0.120(7) 0.005(7) 0.024(7) 0.075(8)
B3 0.119(6) 0.148(6) 0.368(8) 0.118(7) 0.041(7) 0.071(6)
F31 0.084(4) 0.096(4) 0.364(9) 0.087(6) 0.044(5) 0.047(4)
F32 0.117(5) 0.114(5) 0.319(10) 0.026(6) 0.017(6) 0.045(4)
F33 0.073(4) 0.148(6) 0.448(11) 0.102(7) 0.059(6) 0.029(4)
F34 0.230(8) 0.214(8) 0.351(10) 0.121(8) 0.116(8) 0.114(7)
F31' 0.086(11) 0.116(11) 0.377(14) 0.109(12) 0.039(12) 0.062(10)
F32' 0.144(11) 0.198(12) 0.370(13) 0.135(11) 0.068(12) 0.071(10)
F33' 0.128(13) 0.161(13) 0.439(16) 0.095(14) 0.041(14) 0.038(13)
F34' 0.173(11) 0.151(11) 0.360(14) 0.100(12) 0.049(12) 0.065(11)
N14 0.148(7) 0.166(8) 0.101(6) -0.003(5) -0.007(5) 0.023(6)
C39 0.136(9) 0.175(11) 0.086(6) -0.005(6) -0.010(7) 0.016(8)
C40 0.140(9) 0.243(13) 0.129(9) 0.005(9) 0.007(7) -0.044(10)
N13 0.284(15) 0.094(9) 0.106(9) 0.041(7) -0.004(9) -0.035(10)
C37 0.199(12) 0.072(8) 0.065(7) 0.007(7) 0.003(8) 0.013(9)
C38 0.141(11) 0.098(9) 0.073(7) -0.026(7) -0.004(7) 0.024(8)
C37' 0.156(17) 0.45(3) 0.19(2) 0.06(2) 0.064(16) 0.200(18)
C38' 0.148(17) 0.45(3) 0.17(2) 0.10(2) 0.048(16) 0.207(18)
N13' 0.080(11) 0.44(4) 0.092(12) 0.108(18) 0.035(9) 0.053(18)

loop_
_atom_type_symbol
_atom_type_description
_atom_type_scat_dispersion_real
_atom_type_scat_dispersion_imag
_atom_type_scat_source
C C 0.0033 0.0016 'International Tables Vol C Tables 4.2.6.8 and 6.1.1.4'
H H 0.0000 0.0000 'International Tables Vol C Tables 4.2.6.8 and 6.1.1.4'
N N 0.0061 0.0033 'International Tables Vol C Tables 4.2.6.8 and 6.1.1.4'
Ni Ni 0.3393 1.1124 'International Tables Vol C Tables 4.2.6.8 and 6.1.1.4'
F F 0.0171 0.0103 'International Tables Vol C Tables 4.2.6.8 and 6.1.1.4'
B B 0.0013 0.0007 'International Tables Vol C Tables 4.2.6.8 and 6.1.1.4'

loop_
_geom_angle_atom_site_label_1
_geom_angle_atom_site_label_2
_geom_angle_atom_site_label_3
_geom_angle
_geom_angle_site_symmetry_1
_geom_angle_site_symmetry_3
_geom_angle_publ_flag
N5 Ni1 N2 100.08(16) . . ?
N5 Ni1 N9 95.84(17) . . ?
N2 Ni1 N9 163.35(16) . . ?
N5 Ni1 N10 163.65(16) . . ?
N2 Ni1 N10 88.31(15) . . ?
N9 Ni1 N10 77.50(17) . . ?
N5 Ni1 N6 77.00(16) . . ?
N2 Ni1 N6 88.34(16) . . ?
N9 Ni1 N6 100.02(17) . . ?
N10 Ni1 N6 89.34(16) . . ?
N5 Ni1 N1 95.82(16) . . ?
N2 Ni1 N1 76.60(15) . . ?
N9 Ni1 N1 97.06(16) . . ?
N10 Ni1 N1 99.79(15) . . ?
N6 Ni1 N1 162.04(17) . . ?
N3 Ni2 N11 87.78(14) . . ?
N3 Ni2 N7 87.51(15) . . ?
N11 Ni2 N7 89.11(16) . . ?
N3 Ni2 N4 77.00(15) . . ?
N11 Ni2 N4 162.47(16) . . ?
N7 Ni2 N4 98.72(16) . . ?
N3 Ni2 N8 162.23(16) . . ?
N11 Ni2 N8 101.54(15) . . ?
N7 Ni2 N8 77.66(17) . . ?
N4 Ni2 N8 95.46(16) . . ?
N3 Ni2 N12 100.74(15) . . ?
N11 Ni2 N12 77.21(16) . . ?
N7 Ni2 N12 163.62(16) . . ?
N4 Ni2 N12 96.92(16) . . ?
N8 Ni2 N12 96.09(16) . . ?
C5 N1 C1 117.9(4) . . ?
C5 N1 Ni1 114.5(3) . . ?
C1 N1 Ni1 127.5(4) . . ?
C6 N2 N3 120.9(4) . . ?
C6 N2 Ni1 117.1(3) . . ?
N3 N2 Ni1 120.6(3) . . ?
C7 N3 N2 120.3(4) . . ?
C7 N3 Ni2 117.0(3) . . ?
N2 N3 Ni2 121.3(3) . . ?
C12 N4 C8 117.8(4) . . ?
C12 N4 Ni2 128.1(4) . . ?
C8 N4 Ni2 114.0(3) . . ?
C13 N5 C17 117.5(5) . . ?
C13 N5 Ni1 127.5(4) . . ?
C17 N5 Ni1 114.9(3) . . ?
C18 N6 N7 120.7(4) . . ?
C18 N6 Ni1 116.5(4) . . ?
N7 N6 Ni1 120.9(3) . . ?
C19 N7 N6 120.5(4) . . ?
C19 N7 Ni2 116.5(4) . . ?
N6 N7 Ni2 121.5(3) . . ?
C24 N8 C20 117.6(5) . . ?
C24 N8 Ni2 128.3(4) . . ?
C20 N8 Ni2 114.0(3) . . ?
C25 N9 C29 117.3(5) . . ?
C25 N9 Ni1 129.0(4) . . ?
C29 N9 Ni1 113.7(3) . . ?
C30 N10 N11 121.5(4) . . ?
C30 N10 Ni1 117.2(4) . . ?
N11 N10 Ni1 120.5(3) . . ?
C31 N11 N10 120.6(4) . . ?
C31 N11 Ni2 116.4(3) . . ?
N10 N11 Ni2 121.6(3) . . ?
C36 N12 C32 117.3(5) . . ?
C36 N12 Ni2 128.7(4) . . ?
C32 N12 Ni2 114.0(3) . . ?
N1 C1 C2 123.4(5) . . ?
C3 C2 C1 118.3(6) . . ?
C2 C3 C4 120.3(6) . . ?
C5 C4 C3 117.5(6) . . ?
N1 C5 C4 122.7(5) . . ?
N1 C5 C6 115.5(4) . . ?
C4 C5 C6 121.8(5) . . ?
N2 C6 C5 115.8(5) . . ?
N3 C7 C8 116.6(5) . . ?
N4 C8 C9 122.5(5) . . ?
N4 C8 C7 115.1(4) . . ?
C9 C8 C7 122.3(5) . . ?
C10 C9 C8 118.9(6) . . ?
C11 C10 C9 119.7(6) . . ?
C10 C11 C12 118.9(6) . . ?
N4 C12 C11 122.1(6) . . ?
N5 C13 C14 123.0(6) . . ?
C15 C14 C13 118.4(6) . . ?
C16 C15 C14 118.9(7) . . ?
C15 C16 C17 120.1(7) . . ?
N5 C17 C16 122.0(6) . . ?
N5 C17 C18 114.4(5) . . ?
C16 C17 C18 123.6(6) . . ?
N6 C18 C17 116.8(5) . . ?
N7 C19 C20 116.7(5) . . ?
N8 C20 C21 121.8(5) . . ?
N8 C20 C19 114.9(5) . . ?
C21 C20 C19 123.3(6) . . ?
C22 C21 C20 119.7(6) . . ?
C21 C22 C23 119.0(6) . . ?
C24 C23 C22 118.9(6) . . ?
N8 C24 C23 123.1(6) . . ?
N9 C25 C26 123.0(6) . . ?
C27 C26 C25 119.2(7) . . ?
C26 C27 C28 119.5(6) . . ?
C29 C28 C27 118.1(6) . . ?
C28 C29 N9 122.9(5) . . ?
C28 C29 C30 122.5(5) . . ?
N9 C29 C30 114.5(5) . . ?
N10 C30 C29 116.7(5) . . ?
N11 C31 C32 117.0(5) . . ?
N12 C32 C33 123.6(5) . . ?
N12 C32 C31 115.1(5) . . ?
C33 C32 C31 121.3(5) . . ?
C34 C33 C32 117.6(6) . . ?
C35 C34 C33 119.6(6) . . ?
C34 C35 C36 119.8(6) . . ?
N12 C36 C35 122.2(6) . . ?
F23' B2 F23 138.1(7) . . ?
F23' B2 F24 67.5(6) . . ?
F23 B2 F24 111.7(6) . . ?
F23' B2 F21' 111.1(6) . . ?
F23 B2 F21' 100.1(7) . . ?
F24 B2 F21' 130.8(7) . . ?
F23' B2 F22' 110.9(6) . . ?
F23 B2 F22' 29.4(6) . . ?
F24 B2 F22' 117.2(8) . . ?
F21' B2 F22' 109.0(6) . . ?
F23' B2 F21 109.3(7) . . ?
F23 B2 F21 110.5(6) . . ?
F24 B2 F21 107.4(6) . . ?
F21' B2 F21 23.8(6) . . ?
F22' B2 F21 128.3(8) . . ?
F23' B2 F24' 111.1(6) . . ?
F23 B2 F24' 83.7(7) . . ?
F24 B2 F24' 44.1(6) . . ?
F21' B2 F24' 107.8(6) . . ?
F22' B2 F24' 106.8(6) . . ?
F21 B2 F24' 87.3(7) . . ?
F23' B2 F22 41.8(6) . . ?
F23 B2 F22 110.7(6) . . ?
F24 B2 F22 107.3(6) . . ?
F21' B2 F22 94.4(6) . . ?
F22' B2 F22 81.9(6) . . ?
F21 B2 F22 109.1(5) . . ?
F24' B2 F22 151.2(7) . . ?
F14 B1 F14' 127.6(8) . . ?
F14 B1 F11 114.9(5) . . ?
F14' B1 F11 116.9(6) . . ?
F14 B1 F13 117.1(6) . . ?
F14' B1 F13 56.2(7) . . ?
F11 B1 F13 104.0(5) . . ?
F14 B1 F13' 59.1(6) . . ?
F14' B1 F13' 110.4(6) . . ?
F11 B1 F13' 107.5(6) . . ?
F13 B1 F13' 63.2(7) . . ?
F14 B1 F12' 45.8(6) . . ?
F14' B1 F12' 110.4(6) . . ?
F11 B1 F12' 106.1(6) . . ?
F13 B1 F12' 149.8(7) . . ?
F13' B1 F12' 104.7(6) . . ?
F14 B1 F12 110.6(6) . . ?
F14' B1 F12 46.5(7) . . ?
F11 B1 F12 106.4(5) . . ?
F13 B1 F12 102.6(5) . . ?
F13' B1 F12 145.5(7) . . ?
F12' B1 F12 71.1(6) . . ?
F42' B4 F43 121.0(8) . . ?
F42' B4 F43' 117.5(8) . . ?
F43 B4 F43' 61.2(7) . . ?
F42' B4 F41 115.0(7) . . ?
F43 B4 F41 122.5(6) . . ?
F43' B4 F41 103.5(7) . . ?
F42' B4 F42 36.3(6) . . ?
F43 B4 F42 111.8(7) . . ?
F43' B4 F42 148.6(8) . . ?
F41 B4 F42 105.1(6) . . ?
F42' B4 F44' 108.9(7) . . ?
F43 B4 F44' 46.7(6) . . ?
F43' B4 F44' 106.8(8) . . ?
F41 B4 F44' 104.0(7) . . ?
F42 B4 F44' 78.5(7) . . ?
F42' B4 F44 64.6(7) . . ?
F43 B4 F44 107.3(7) . . ?
F43' B4 F44 57.8(6) . . ?
F41 B4 F44 107.1(7) . . ?
F42 B4 F44 101.0(7) . . ?
F44' B4 F44 147.8(8) . . ?
F34' B3 F33 110.9(11) . . ?
F34' B3 F31 136.9(10) . . ?
F33 B3 F31 112.1(6) . . ?
F34' B3 F31' 115.2(10) . . ?
F33 B3 F31' 132.8(9) . . ?
F31 B3 F31' 22.6(7) . . ?
F34' B3 F34 53.2(10) . . ?
F33 B3 F34 112.4(7) . . ?
F31 B3 F34 110.0(7) . . ?
F31' B3 F34 103.1(11) . . ?
F34' B3 F33' 111.8(10) . . ?
F33 B3 F33' 41.4(9) . . ?
F31 B3 F33' 99.1(11) . . ?
F31' B3 F33' 108.7(10) . . ?
F34 B3 F33' 148.2(11) . . ?
F34' B3 F32' 109.3(10) . . ?
F33 B3 F32' 67.6(9) . . ?
F31 B3 F32' 88.9(9) . . ?
F31' B3 F32' 105.1(9) . . ?
F34 B3 F32' 63.0(9) . . ?
F33' B3 F32' 106.1(9) . . ?
F34' B3 F32 53.2(10) . . ?
F33 B3 F32 107.8(6) . . ?
F31 B3 F32 110.1(6) . . ?
F31' B3 F32 92.0(9) . . ?
F34 B3 F32 104.1(6) . . ?
F33' B3 F32 76.7(10) . . ?
F32' B3 F32 160.3(9) . . ?
N14 C39 C40 177.2(14) . . ?
N13 C37 C38 173(2) . . ?
C38' C37' N13' 102(4) . . ?

loop_
_geom_bond_atom_site_label_1
_geom_bond_atom_site_label_2
_geom_bond_distance
_geom_bond_site_symmetry_2
_geom_bond_publ_flag
Ni1 N5 2.072(4) . ?
Ni1 N2 2.078(4) . ?
Ni1 N9 2.078(4) . ?
Ni1 N10 2.078(4) . ?
Ni1 N6 2.083(4) . ?
Ni1 N1 2.093(4) . ?
Ni2 N3 2.077(4) . ?
Ni2 N11 2.079(4) . ?
Ni2 N7 2.089(4) . ?
Ni2 N4 2.089(4) . ?
Ni2 N8 2.090(4) . ?
Ni2 N12 2.097(4) . ?
N1 C5 1.323(6) . ?
N1 C1 1.326(6) . ?
N2 C6 1.267(6) . ?
N2 N3 1.404(5) . ?
N3 C7 1.263(6) . ?
N4 C12 1.326(7) . ?
N4 C8 1.349(6) . ?
N5 C13 1.321(6) . ?
N5 C17 1.330(7) . ?
N6 C18 1.242(7) . ?
N6 N7 1.394(5) . ?
N7 C19 1.279(7) . ?
N8 C24 1.317(6) . ?
N8 C20 1.366(7) . ?
N9 C25 1.331(7) . ?
N9 C29 1.367(7) . ?
N10 C30 1.251(6) . ?
N10 N11 1.392(5) . ?
N11 C31 1.265(6) . ?
N12 C36 1.326(6) . ?
N12 C32 1.340(6) . ?
C1 C2 1.372(7) . ?
C2 C3 1.328(9) . ?
C3 C4 1.397(8) . ?
C4 C5 1.370(7) . ?
C5 C6 1.459(7) . ?
C7 C8 1.451(7) . ?
C8 C9 1.374(7) . ?
C9 C10 1.364(8) . ?
C10 C11 1.353(9) . ?
C11 C12 1.397(8) . ?
C13 C14 1.387(8) . ?
C14 C15 1.358(9) . ?
C15 C16 1.345(10) . ?
C16 C17 1.374(8) . ?
C17 C18 1.471(8) . ?
C19 C20 1.465(8) . ?
C20 C21 1.371(8) . ?
C21 C22 1.351(8) . ?
C22 C23 1.380(9) . ?
C23 C24 1.373(8) . ?
C25 C26 1.372(9) . ?
C26 C27 1.365(10) . ?
C27 C28 1.389(9) . ?
C28 C29 1.367(8) . ?
C29 C30 1.467(7) . ?
C31 C32 1.458(7) . ?
C32 C33 1.375(7) . ?
C33 C34 1.360(9) . ?
C34 C35 1.358(9) . ?
C35 C36 1.367(8) . ?
B2 F23' 1.313(8) . ?
B2 F23 1.330(6) . ?
B2 F24 1.343(6) . ?
B2 F21' 1.343(8) . ?
B2 F22' 1.349(8) . ?
B2 F21 1.353(6) . ?
B2 F24' 1.359(7) . ?
B2 F22 1.362(6) . ?
B1 F14 1.296(6) . ?
B1 F14' 1.301(8) . ?
B1 F11 1.340(6) . ?
B1 F13 1.373(6) . ?
B1 F13' 1.380(8) . ?
B1 F12' 1.381(8) . ?
B1 F12 1.390(6) . ?
B4 F42' 1.287(7) . ?
B4 F43 1.308(7) . ?
B4 F43' 1.308(7) . ?
B4 F41 1.326(6) . ?
B4 F42 1.343(7) . ?
B4 F44' 1.361(7) . ?
B4 F44 1.371(7) . ?
B3 F34' 1.343(9) . ?
B3 F33 1.349(7) . ?
B3 F31 1.359(7) . ?
B3 F31' 1.364(9) . ?
B3 F34 1.370(7) . ?
B3 F33' 1.378(9) . ?
B3 F32' 1.389(9) . ?
B3 F32 1.394(7) . ?
N14 C39 1.117(13) . ?
C39 C40 1.376(14) . ?
N13 C37 1.024(16) . ?
C37 C38 1.436(19) . ?
C37' C38' 1.00(5) . ?
C37' N13' 1.88(6) . ?
